data_4115884
loop_
_publ_author_name
'Katsuhiko Tomooka'
'Atsuo Nakazaki'
'Takeshi Nakai'

_publ_contact_author
;
    Katsuhiko Tomooka
    Department of Applied Chemistry 
    Graduate School of Science and Engineering
    Tokyo Institute of Technology
    O-okayama Meguro-ku Tokyo
    152-8552 Japan
;
_publ_contact_author_email ktomooka@o.cc.titech.ac.jp
_publ_contact_author_fax '+81 3 5734 3931'
_publ_contact_author_phone '+81 3 5734 2580'
_publ_section_title
;
 A Novel Aryl Migration from Silicon to Carbon: An Efficient Approach to
 Asymmetric Synthesis of \a-Aryl \b-Hydroxy Cyclic Amines and Silanols
;
_journal_name_full 'Journal of the American Chemical Society'
_journal_page_first 408
_journal_page_last 409
_journal_paper_doi 10.1021/ja993295t
_journal_volume 122
_journal_year 2000
_chemical_formula_sum 'C26 H37 N O4 Si'
_chemical_formula_weight 455.66
_chemical_name_systematic
;

 ?

;
_space_group_IT_number 14
_symmetry_cell_setting monoclinic
_symmetry_space_group_name_Hall '-P 2ybc'
_symmetry_space_group_name_H-M 'P 1 21/c 1'
_atom_sites_solution_hydrogens geom
_atom_sites_solution_primary direct
_atom_sites_solution_secondary difmap
_audit_creation_method SHELXL-97
_cell_angle_alpha 90.00
_cell_angle_beta 102.65(4)
_cell_angle_gamma 90.00
_cell_formula_units_Z 4
_cell_length_a 12.963(3)
_cell_length_b 9.2062(15)
_cell_length_c 22.415(10)
_cell_measurement_reflns_used 25
_cell_measurement_temperature 297(2)
_cell_measurement_theta_max 18
_cell_measurement_theta_min 12
_cell_volume 2610.1(14)
_computing_molecular_graphics 'ORTEX (P.McArdle, 1995)'
_computing_publication_material 'SHELXL-97/2 (Sheldrick,1997)'
_computing_structure_refinement 'SHELXL-97 (Sheldrick, 1997)'
_computing_structure_solution 'SHELXS-97 (Sheldrick, 1990)'
_diffrn_ambient_temperature 297(2)
_diffrn_measured_fraction_theta_full 0.753
_diffrn_measured_fraction_theta_max 0.753
_diffrn_measurement_device_type '4-circle diffractometer'
_diffrn_measurement_method 'scintillation counter'
_diffrn_radiation_monochromator graphite
_diffrn_radiation_source 'fine-focus sealed tube'
_diffrn_radiation_type MoK\a
_diffrn_radiation_wavelength 0.71070
_diffrn_reflns_av_R_equivalents 0.0000
_diffrn_reflns_av_sigmaI/netI 0.0358
_diffrn_reflns_limit_h_max 18
_diffrn_reflns_limit_h_min 0
_diffrn_reflns_limit_k_max 9
_diffrn_reflns_limit_k_min 0
_diffrn_reflns_limit_l_max 30
_diffrn_reflns_limit_l_min -31
_diffrn_reflns_number 5755
_diffrn_reflns_theta_full 30.05
_diffrn_reflns_theta_max 30.05
_diffrn_reflns_theta_min 1.61
_exptl_absorpt_coefficient_mu 0.120
_exptl_crystal_colour Colourless
_exptl_crystal_density_diffrn 1.160
_exptl_crystal_description Block
_exptl_crystal_F_000 984
_exptl_crystal_size_max 0.40
_exptl_crystal_size_mid 0.40
_exptl_crystal_size_min 0.20
_refine_diff_density_max 0.296
_refine_diff_density_min -0.392
_refine_diff_density_rms 0.043
_refine_ls_extinction_coef 0.0097(10)
_refine_ls_extinction_expression Fc^*^=kFc[1+0.001xFc^2^\l^3^/sin(2\q)]^-1/4^
_refine_ls_extinction_method SHELXL
_refine_ls_goodness_of_fit_ref 1.228
_refine_ls_hydrogen_treatment mixed
_refine_ls_matrix_type full
_refine_ls_number_parameters 296
_refine_ls_number_reflns 5755
_refine_ls_number_restraints 0
_refine_ls_restrained_S_all 1.228
_refine_ls_R_factor_all 0.0853
_refine_ls_R_factor_gt 0.0758
_refine_ls_shift/su_max 0.000
_refine_ls_shift/su_mean 0.000
_refine_ls_structure_factor_coef Fsqd
_refine_ls_weighting_details 'calc w=1/[\s^2^(Fo^2^)+(0.0527P)^2^+1.2887P] where P=(Fo^2^+2Fc^2^)/3'
_refine_ls_weighting_scheme calc
_refine_ls_wR_factor_gt 0.1622
_refine_ls_wR_factor_ref 0.1673
_reflns_number_gt 5196
_reflns_number_total 5755
_reflns_threshold_expression >2sigma(I)
_cod_data_source_file ja993295t_2.cif
_cod_data_source_block q
_cod_original_cell_volume 2610.0(14)
_cod_database_code 4115884

loop_
_symmetry_equiv_pos_as_xyz
'x, y, z'
'-x, y+1/2, -z+1/2'
'-x, -y, -z'
'x, -y-1/2, z-1/2'

loop_
_atom_site_label
_atom_site_type_symbol
_atom_site_fract_x
_atom_site_fract_y
_atom_site_fract_z
_atom_site_U_iso_or_equiv
_atom_site_adp_type
_atom_site_occupancy
_atom_site_symmetry_multiplicity
_atom_site_calc_flag
_atom_site_refinement_flags
Si1 Si 0.17203(5) 0.06635(7) 0.38932(3) 0.03757(18) Uani 1 1 d .
O1 O 0.21201(12) 0.13383(19) 0.45856(7) 0.0438(4) Uani 1 1 d .
O2 O 0.23577(14) 0.1371(2) 0.34118(8) 0.0542(5) Uani 1 1 d .
H2 H 0.2991 0.1201 0.3527 0.081 Uiso 1 1 calc R
O3 O 0.55939(13) -0.0490(2) 0.65758(9) 0.0547(5) Uani 1 1 d .
O4 O 0.39850(14) -0.1515(2) 0.62339(9) 0.0570(5) Uani 1 1 d .
N1 N 0.42813(15) 0.0723(2) 0.59307(9) 0.0419(5) Uani 1 1 d .
C1 C 0.31604(17) 0.0860(3) 0.56091(10) 0.0371(5) Uani 1 1 d .
H1 H 0.2842 -0.0108 0.5600 0.044 Uiso 1 1 calc R
C2 C 0.31780(17) 0.1270(3) 0.49457(10) 0.0381(5) Uani 1 1 d .
H2 H 0.3547 0.0492 0.4778 0.046 Uiso 1 1 calc R
C3 C 0.3776(2) 0.2670(3) 0.49101(12) 0.0480(6) Uani 1 1 d .
H3A H 0.3427 0.3466 0.5070 0.058 Uiso 1 1 calc R
H3B H 0.3783 0.2883 0.4487 0.058 Uiso 1 1 calc R
C4 C 0.4913(2) 0.2518(3) 0.52834(13) 0.0512(6) Uani 1 1 d .
H4A H 0.5290 0.1817 0.5088 0.061 Uiso 1 1 calc R
H4B H 0.5273 0.3445 0.5295 0.061 Uiso 1 1 calc R
C5 C 0.4926(2) 0.2027(3) 0.59313(12) 0.0486(6) Uani 1 1 d .
H5A H 0.5648 0.1825 0.6143 0.058 Uiso 1 1 calc R
H5B H 0.4656 0.2799 0.6149 0.058 Uiso 1 1 calc R
C6 C 0.1936(2) -0.1333(3) 0.39275(12) 0.0502(6) Uani 1 1 d .
C7 C 0.2139(2) -0.2102(4) 0.34225(16) 0.0679(9) Uani 1 1 d .
H7 H 0.2179 -0.1593 0.3070 0.081 Uiso 1 1 calc R
C8 C 0.2282(3) -0.3594(4) 0.3435(2) 0.0893(13) Uani 1 1 d .
H8 H 0.2413 -0.4072 0.3093 0.107 Uiso 1 1 calc R
C9 C 0.2230(3) -0.4362(4) 0.3948(3) 0.0958(15) Uani 1 1 d .
H9 H 0.2331 -0.5362 0.3956 0.115 Uiso 1 1 calc R
C10 C 0.2028(3) -0.3668(4) 0.4453(2) 0.0910(13) Uani 1 1 d .
H10 H 0.1990 -0.4198 0.4801 0.109 Uiso 1 1 calc R
C11 C 0.1880(3) -0.2161(3) 0.44434(16) 0.0667(8) Uani 1 1 d .
H11 H 0.1742 -0.1700 0.4787 0.080 Uiso 1 1 calc R
C12 C 0.02943(18) 0.1197(3) 0.36440(12) 0.0467(6) Uani 1 1 d .
C13 C -0.0190(3) 0.0416(5) 0.30389(16) 0.0911(14) Uani 1 1 d .
H13A H -0.0128(3) -0.066(3) 0.3101(2) 0.137 Uiso 1 1 calc R
H13B H 0.0195(9) 0.0713(8) 0.2719(8) 0.137 Uiso 1 1 calc R
H13C H -0.0952(18) 0.0686(8) 0.2905(4) 0.137 Uiso 1 1 calc R
C14 C -0.0311(2) 0.0728(4) 0.41263(16) 0.0738(10) Uani 1 1 d .
H14A H -0.0250(3) -0.035(2) 0.4185(2) 0.111 Uiso 1 1 calc R
H14B H -0.1076(16) 0.1001(7) 0.3987(3) 0.111 Uiso 1 1 calc R
H14C H -0.0005(6) 0.1227(11) 0.4524(8) 0.111 Uiso 1 1 calc R
C15 C 0.0198(3) 0.2829(4) 0.3553(2) 0.0940(15) Uani 1 1 d .
H15A H 0.0572(9) 0.3122(9) 0.3247(8) 0.141 Uiso 1 1 calc R
H15B H 0.0496(8) 0.3312(13) 0.3932(9) 0.141 Uiso 1 1 calc R
H15C H -0.0536(18) 0.3088(8) 0.3422(4) 0.141 Uiso 1 1 calc R
C16 C 0.25557(19) 0.1859(3) 0.59592(11) 0.0428(5) Uani 1 1 d .
C17 C 0.2771(3) 0.1789(4) 0.65939(13) 0.0615(8) Uani 1 1 d .
H17 H 0.3316 0.1193 0.6797 0.074 Uiso 1 1 calc R
C18 C 0.2193(3) 0.2585(4) 0.69319(16) 0.0807(11) Uani 1 1 d .
H18 H 0.2351 0.2513 0.7356 0.097 Uiso 1 1 calc R
C19 C 0.1391(3) 0.3477(4) 0.6644(2) 0.0847(12) Uani 1 1 d .
H19 H 0.1002 0.4010 0.6871 0.102 Uiso 1 1 calc R
C20 C 0.1168(3) 0.3575(4) 0.60184(18) 0.0748(10) Uani 1 1 d .
H20 H 0.0626 0.4183 0.5822 0.090 Uiso 1 1 calc R
C21 C 0.1741(2) 0.2776(3) 0.56738(14) 0.0550(7) Uani 1 1 d .
H21 H 0.1579 0.2856 0.5250 0.066 Uiso 1 1 calc R
C22 C 0.46894(18) -0.0440(3) 0.62700(11) 0.0401(5) Uani 1 1 d .
C23 C 0.4185(2) -0.2795(3) 0.66427(13) 0.0537(7) Uani 1 1 d .
C24 C 0.4405(4) -0.2320(5) 0.73073(17) 0.0930(13) Uani 1 1 d .
H24A H 0.3806(15) -0.1749(15) 0.7380(3) 0.140 Uiso 1 1 calc R
H24B H 0.5048(16) -0.1726(15) 0.7399(3) 0.140 Uiso 1 1 calc R
H24C H 0.4502(4) -0.318(2) 0.7572(7) 0.140 Uiso 1 1 calc R
C25 C 0.5087(3) -0.3689(4) 0.65131(19) 0.0842(12) Uani 1 1 d .
H25A H 0.5755(15) -0.3131(12) 0.6632(3) 0.126 Uiso 1 1 calc R
H25B H 0.4951(4) -0.3919(6) 0.6071(10) 0.126 Uiso 1 1 calc R
H25C H 0.5149(4) -0.460(2) 0.6751(5) 0.126 Uiso 1 1 calc R
C26 C 0.3154(3) -0.3614(5) 0.6467(2) 0.123(2) Uani 1 1 d .
H26A H 0.2604(18) -0.3039(18) 0.6553(4) 0.184 Uiso 1 1 calc R
H26B H 0.3202(3) -0.448(3) 0.6691(8) 0.184 Uiso 1 1 calc R
H26C H 0.3012(6) -0.3828(8) 0.6046(13) 0.184 Uiso 1 1 calc R

loop_
_atom_site_aniso_label
_atom_site_aniso_U_11
_atom_site_aniso_U_22
_atom_site_aniso_U_33
_atom_site_aniso_U_23
_atom_site_aniso_U_13
_atom_site_aniso_U_12
Si1 0.0331(3) 0.0466(4) 0.0311(3) 0.0046(3) 0.0028(2) 0.0007(3)
O1 0.0373(8) 0.0548(11) 0.0353(8) -0.0029(7) -0.0010(7) 0.0062(7)
O2 0.0437(10) 0.0741(14) 0.0471(10) 0.0183(9) 0.0150(8) 0.0050(9)
O3 0.0352(9) 0.0615(13) 0.0618(12) 0.0147(9) -0.0013(8) 0.0026(8)
O4 0.0501(11) 0.0484(12) 0.0625(12) 0.0194(9) -0.0095(9) -0.0094(8)
N1 0.0345(10) 0.0421(12) 0.0438(11) 0.0066(8) -0.0028(8) -0.0047(8)
C1 0.0318(11) 0.0391(13) 0.0372(11) 0.0015(9) 0.0008(8) -0.0029(9)
C2 0.0320(11) 0.0452(14) 0.0350(11) -0.0019(9) 0.0032(9) 0.0035(9)
C3 0.0458(14) 0.0535(16) 0.0438(14) 0.0102(11) 0.0077(11) 0.0003(11)
C4 0.0417(13) 0.0511(16) 0.0613(17) 0.0070(12) 0.0125(12) -0.0075(11)
C5 0.0399(13) 0.0477(15) 0.0522(15) 0.0044(11) -0.0031(11) -0.0103(10)
C6 0.0413(14) 0.0490(16) 0.0540(16) -0.0020(12) -0.0033(11) -0.0025(11)
C7 0.0610(19) 0.067(2) 0.070(2) -0.0171(16) 0.0027(15) 0.0025(15)
C8 0.074(2) 0.068(3) 0.114(3) -0.039(2) -0.006(2) 0.0099(18)
C9 0.073(2) 0.052(2) 0.139(4) -0.014(2) -0.027(2) 0.0013(17)
C10 0.086(3) 0.060(3) 0.109(3) 0.027(2) -0.018(2) -0.0076(18)
C11 0.070(2) 0.054(2) 0.068(2) 0.0095(14) -0.0020(15) -0.0060(15)
C12 0.0336(12) 0.0566(16) 0.0471(14) 0.0103(11) 0.0033(10) -0.0010(10)
C13 0.0515(18) 0.147(4) 0.062(2) -0.007(2) -0.0152(15) -0.006(2)
C14 0.0439(15) 0.106(3) 0.075(2) 0.0135(19) 0.0204(14) -0.0033(16)
C15 0.0470(18) 0.070(2) 0.157(4) 0.039(2) 0.006(2) 0.0132(16)
C16 0.0386(12) 0.0468(15) 0.0432(13) -0.0060(10) 0.0097(10) -0.0092(10)
C17 0.0694(19) 0.073(2) 0.0431(15) -0.0049(13) 0.0138(13) -0.0089(15)
C18 0.112(3) 0.087(3) 0.0527(19) -0.0214(18) 0.0379(19) -0.022(2)
C19 0.094(3) 0.079(3) 0.100(3) -0.036(2) 0.063(2) -0.018(2)
C20 0.0604(19) 0.073(2) 0.096(3) -0.0244(19) 0.0284(18) 0.0043(16)
C21 0.0499(15) 0.0593(18) 0.0570(17) -0.0112(13) 0.0144(12) 0.0057(12)
C22 0.0351(12) 0.0451(14) 0.0389(12) 0.0019(10) 0.0053(9) 0.0004(9)
C23 0.0528(16) 0.0492(17) 0.0577(17) 0.0202(12) 0.0089(12) -0.0004(12)
C24 0.133(4) 0.093(3) 0.061(2) 0.017(2) 0.039(2) 0.005(2)
C25 0.102(3) 0.052(2) 0.108(3) 0.0184(19) 0.043(2) 0.0126(18)
C26 0.077(3) 0.093(3) 0.177(5) 0.070(3) -0.017(3) -0.034(2)

loop_
_atom_type_symbol
_atom_type_description
_atom_type_scat_dispersion_real
_atom_type_scat_dispersion_imag
_atom_type_scat_source
Si Si 0.0817 0.0704 'International Tables Vol C Tables 4.2.6.8 and 6.1.1.4'
O O 0.0106 0.0060 'International Tables Vol C Tables 4.2.6.8 and 6.1.1.4'
N N 0.0061 0.0033 'International Tables Vol C Tables 4.2.6.8 and 6.1.1.4'
C C 0.0033 0.0016 'International Tables Vol C Tables 4.2.6.8 and 6.1.1.4'
H H 0.0000 0.0000 'International Tables Vol C Tables 4.2.6.8 and 6.1.1.4'

loop_
_geom_angle_atom_site_label_1
_geom_angle_atom_site_label_2
_geom_angle_atom_site_label_3
_geom_angle
O2 Si1 O1 111.86(11)
O2 Si1 C6 109.20(12)
O1 Si1 C6 108.71(11)
O2 Si1 C12 107.89(11)
O1 Si1 C12 105.55(11)
C6 Si1 C12 113.64(12)
C2 O1 Si1 125.41(15)
C22 O4 C23 121.81(19)
C22 N1 C5 119.75(19)
C22 N1 C1 124.24(19)
C5 N1 C1 115.54(18)
N1 C1 C16 111.08(18)
N1 C1 C2 105.70(18)
C16 C1 C2 117.7(2)
O1 C2 C3 111.76(19)
O1 C2 C1 109.88(18)
C3 C2 C1 112.07(19)
C2 C3 C4 109.6(2)
C5 C4 C3 110.9(2)
N1 C5 C4 110.9(2)
C11 C6 C7 116.3(3)
C11 C6 Si1 122.6(2)
C7 C6 Si1 121.1(2)
C8 C7 C6 122.0(4)
C9 C8 C7 119.9(4)
C8 C9 C10 120.5(4)
C9 C10 C11 119.9(4)
C6 C11 C10 121.4(4)
C15 C12 C14 109.5(3)
C15 C12 C13 109.7(3)
C14 C12 C13 108.4(3)
C15 C12 Si1 110.27(19)
C14 C12 Si1 109.89(19)
C13 C12 Si1 108.9(2)
C17 C16 C21 117.4(3)
C17 C16 C1 119.1(2)
C21 C16 C1 123.4(2)
C18 C17 C16 121.6(3)
C19 C18 C17 120.3(3)
C18 C19 C20 119.3(3)
C19 C20 C21 120.9(3)
C16 C21 C20 120.5(3)
O3 C22 O4 124.3(2)
O3 C22 N1 123.7(2)
O4 C22 N1 112.00(19)
O4 C23 C25 110.7(2)
O4 C23 C26 102.1(2)
C25 C23 C26 110.9(3)
O4 C23 C24 110.3(3)
C25 C23 C24 111.1(3)
C26 C23 C24 111.4(3)

loop_
_geom_bond_atom_site_label_1
_geom_bond_atom_site_label_2
_geom_bond_distance
Si1 O2 1.6318(19)
Si1 O1 1.6465(18)
Si1 C6 1.858(3)
Si1 C12 1.876(3)
O1 C2 1.432(3)
O3 C22 1.223(3)
O4 C22 1.337(3)
O4 C23 1.480(3)
N1 C22 1.352(3)
N1 C5 1.462(3)
N1 C1 1.479(3)
C1 C16 1.532(3)
C1 C2 1.539(3)
C2 C3 1.515(3)
C3 C4 1.534(4)
C4 C5 1.518(4)
C6 C11 1.400(4)
C6 C7 1.408(4)
C7 C8 1.385(5)
C8 C9 1.365(6)
C9 C10 1.373(6)
C10 C11 1.400(5)
C12 C15 1.518(4)
C12 C14 1.531(4)
C12 C13 1.542(4)
C16 C17 1.390(4)
C16 C21 1.393(4)
C17 C18 1.386(5)
C18 C19 1.370(6)
C19 C20 1.372(5)
C20 C21 1.394(4)
C23 C25 1.509(4)
C23 C26 1.510(5)
C23 C24 1.518(5)

loop_
_geom_torsion_atom_site_label_1
_geom_torsion_atom_site_label_2
_geom_torsion_atom_site_label_3
_geom_torsion_atom_site_label_4
_geom_torsion
O2 Si1 O1 C2 -59.3(2)
C6 Si1 O1 C2 61.4(2)
C12 Si1 O1 C2 -176.34(18)
C22 N1 C1 C16 102.4(3)
C5 N1 C1 C16 -69.7(3)
C22 N1 C1 C2 -128.8(2)
C5 N1 C1 C2 59.1(3)
Si1 O1 C2 C3 98.8(2)
Si1 O1 C2 C1 -136.15(18)
N1 C1 C2 O1 176.39(18)
C16 C1 C2 O1 -58.9(3)
N1 C1 C2 C3 -58.7(2)
C16 C1 C2 C3 66.0(3)
O1 C2 C3 C4 -177.9(2)
C1 C2 C3 C4 58.2(3)
C2 C3 C4 C5 -53.4(3)
C22 N1 C5 C4 129.7(2)
C1 N1 C5 C4 -57.8(3)
C3 C4 C5 N1 52.3(3)
O2 Si1 C6 C11 153.4(2)
O1 Si1 C6 C11 31.1(3)
C12 Si1 C6 C11 -86.1(2)
O2 Si1 C6 C7 -28.3(3)
O1 Si1 C6 C7 -150.6(2)
C12 Si1 C6 C7 92.2(2)
C11 C6 C7 C8 -0.3(4)
Si1 C6 C7 C8 -178.7(3)
C6 C7 C8 C9 -0.2(5)
C7 C8 C9 C10 0.5(6)
C8 C9 C10 C11 -0.3(6)
C7 C6 C11 C10 0.5(4)
Si1 C6 C11 C10 178.9(3)
C9 C10 C11 C6 -0.2(5)
O2 Si1 C12 C15 -51.8(3)
O1 Si1 C12 C15 67.9(3)
C6 Si1 C12 C15 -173.1(3)
O2 Si1 C12 C14 -172.7(2)
O1 Si1 C12 C14 -52.9(2)
C6 Si1 C12 C14 66.1(3)
O2 Si1 C12 C13 68.7(3)
O1 Si1 C12 C13 -171.6(2)
C6 Si1 C12 C13 -52.6(3)
N1 C1 C16 C17 -39.1(3)
C2 C1 C16 C17 -161.1(2)
N1 C1 C16 C21 145.5(2)
C2 C1 C16 C21 23.5(3)
C21 C16 C17 C18 0.7(4)
C1 C16 C17 C18 -175.0(3)
C16 C17 C18 C19 -0.4(5)
C17 C18 C19 C20 -0.1(6)
C18 C19 C20 C21 0.3(5)
C17 C16 C21 C20 -0.5(4)
C1 C16 C21 C20 175.0(3)
C19 C20 C21 C16 0.0(5)
C23 O4 C22 O3 9.9(4)
C23 O4 C22 N1 -169.6(2)
C5 N1 C22 O3 -1.7(4)
C1 N1 C22 O3 -173.5(2)
C5 N1 C22 O4 177.8(2)
C1 N1 C22 O4 6.0(3)
C22 O4 C23 C25 -66.4(4)
C22 O4 C23 C26 175.5(3)
C22 O4 C23 C24 57.0(4)
